data_4504213
loop_
_publ_author_name
'Cunha-Silva, Lu\'is'
'Ahmad, Ruksanna'
'Carr, Michael J.'
'Franken, Andreas'
'Kennedy, John D.'
'Hardie, Michaele J.'

_publ_section_title
;
 One-Dimensional Coordination Polymers with Phenyl-carbaborane
 Anions:&#x00A0; Ag(I)/4,4&#x2018;-Bipyridine and
 2,3-Bis-(2-pyridyl)pyrazine Complexes
;
_journal_issue 4
_journal_name_full 'Crystal Growth &amp; Design'
_journal_page_first 658
_journal_paper_doi 10.1021/cg070048p
_journal_volume 7
_journal_year 2007
_chemical_formula_sum 'C19 H21 Ag B11 I6 N3'
_chemical_formula_weight 1279.57
_chemical_name_systematic
; 
 [(4,4'-bipyridine)(1-phenyl-7,8,9,10,11,12-hexaiodo-closo-1-monocarbadodecaborane)silver(I)] acetonitrile clathrate

;
_space_group_IT_number 2
_symmetry_cell_setting triclinic
_symmetry_space_group_name_Hall '-P 1'
_symmetry_space_group_name_H-M 'P -1'
_atom_sites_solution_hydrogens geom
_atom_sites_solution_primary direct
_atom_sites_solution_secondary difmap
_audit_creation_method SHELXL-97
_cell_angle_alpha 97.0146(7)
_cell_angle_beta 96.2209(7)
_cell_angle_gamma 109.3930(9)
_cell_formula_units_Z 2
_cell_length_a 9.5560(2)
_cell_length_b 11.7740(2)
_cell_length_c 16.6977(3)
_cell_measurement_temperature 150(2)
_cell_volume 1736.45(6)
_computing_cell_refinement 'DENZO-SMN (Otwinowski & Minor, 1996)'
_computing_data_collection 'COLLECT (Nonius, 1999)'
_computing_data_reduction 'DENZO-SMN (Otwinowski & Minor, 1996)'
_computing_molecular_graphics
;
 XSeed (Barbour, 2001)
;
_computing_structure_refinement 'SHELXL-97 (Sheldrick, 1997)'
_computing_structure_solution 'SHELXS-97 (Sheldrick, 1990)'
_diffrn_ambient_temperature 150(2)
_diffrn_measured_fraction_theta_full 0.989
_diffrn_measured_fraction_theta_max 0.989
_diffrn_measurement_device_type '&#x0091;Nonius KappaCCD area detector diffractometer''
_diffrn_radiation_monochromator graphite
_diffrn_radiation_source 'fine-focus sealed tube'
_diffrn_radiation_type MoK\a
_diffrn_radiation_wavelength 0.71073
_diffrn_reflns_av_R_equivalents 0.1560
_diffrn_reflns_av_sigmaI/netI 0.0899
_diffrn_reflns_limit_h_max 12
_diffrn_reflns_limit_h_min -12
_diffrn_reflns_limit_k_max 15
_diffrn_reflns_limit_k_min -15
_diffrn_reflns_limit_l_max 22
_diffrn_reflns_limit_l_min -21
_diffrn_reflns_number 35996
_diffrn_reflns_theta_full 28.27
_diffrn_reflns_theta_max 28.27
_diffrn_reflns_theta_min 2.67
_exptl_absorpt_coefficient_mu 5.932
_exptl_absorpt_correction_type multi-scan
_exptl_crystal_colour colourless
_exptl_crystal_density_diffrn 2.447
_exptl_crystal_density_method 'not measured'
_exptl_crystal_description prism
_exptl_crystal_F_000 1152
_exptl_crystal_size_max 0.18
_exptl_crystal_size_mid 0.09
_exptl_crystal_size_min 0.04
_refine_diff_density_max 2.001
_refine_diff_density_min -1.923
_refine_diff_density_rms 0.241
_refine_ls_extinction_method none
_refine_ls_goodness_of_fit_ref 1.007
_refine_ls_hydrogen_treatment noref
_refine_ls_matrix_type full
_refine_ls_number_parameters 365
_refine_ls_number_reflns 8521
_refine_ls_number_restraints 0
_refine_ls_restrained_S_all 1.007
_refine_ls_R_factor_all 0.0755
_refine_ls_R_factor_gt 0.0543
_refine_ls_shift/su_max 0.000
_refine_ls_shift/su_mean 0.000
_refine_ls_structure_factor_coef Fsqd
_refine_ls_weighting_details 'calc w=1/[\s^2^(Fo^2^)+(0.1000P)^2^+0.0000P] where P=(Fo^2^+2Fc^2^)/3'
_refine_ls_weighting_scheme calc
_refine_ls_wR_factor_gt 0.1481
_refine_ls_wR_factor_ref 0.1658
_reflns_number_gt 6407
_reflns_number_total 8521
_reflns_threshold_expression >2sigma(I)
_cod_data_source_file cg070048psi20070116_115359.cif
_cod_data_source_block c:\_complex_3
_cod_depositor_comments
;
The following automatic conversions were performed:

'_symmetry_cell_setting' value 'Triclinic' changed to 'triclinic'
according to /home/saulius/struct/CIF-dictionaries/cif_core.dic
dictionary named 'cif_core.dic' version 2.4.1 from 2010-06-29.

Automatic conversion script
Id: cif_fix_values 1715 2011-07-08 13:25:40Z adriana 
;
_cod_original_cell_volume 1736.37(6)
_cod_original_sg_symbol_H-M P-1
_cod_database_code 4504213

loop_
_symmetry_equiv_pos_as_xyz
'x, y, z'
'-x, -y, -z'

loop_
_atom_site_label
_atom_site_type_symbol
_atom_site_fract_x
_atom_site_fract_y
_atom_site_fract_z
_atom_site_U_iso_or_equiv
_atom_site_adp_type
_atom_site_occupancy
_atom_site_symmetry_multiplicity
_atom_site_calc_flag
_atom_site_refinement_flags
I1 I 0.63739(5) 0.36594(4) 0.19759(3) 0.04234(15) Uani 1 1 d .
Ag1 Ag 0.84808(8) 0.26313(5) 0.27272(4) 0.05415(19) Uani 1 1 d .
N1 N 0.7187(7) 0.1571(5) 0.3626(4) 0.0458(14) Uani 1 1 d .
C1 C 0.9927(6) 0.8439(5) 0.2982(4) 0.0293(12) Uani 1 1 d .
B1 B 0.7800(8) 0.5555(7) 0.2386(4) 0.0332(15) Uani 1 1 d .
I2 I 1.04462(5) 0.51064(4) 0.12458(3) 0.04412(15) Uani 1 1 d .
C2 C 1.0914(7) 0.9760(6) 0.3259(4) 0.0343(14) Uani 1 1 d .
B2 B 0.9594(8) 0.6205(7) 0.2054(4) 0.0312(14) Uani 1 1 d .
I3 I 0.70280(5) 0.62001(5) 0.04359(3) 0.05123(16) Uani 1 1 d .
N3 N 0.9155(8) 0.1629(6) 0.1695(4) 0.0476(15) Uani 1 1 d .
C3 C 1.0519(8) 1.0518(7) 0.3813(5) 0.0470(18) Uani 1 1 d .
H3 H 0.9643 1.0209 0.4054 0.056 Uiso 1 1 calc R
B3 B 0.8058(8) 0.6666(7) 0.1714(5) 0.0358(16) Uani 1 1 d .
I4 I 0.46302(5) 0.63621(5) 0.23461(3) 0.05183(16) Uani 1 1 d .
C4 C 1.1436(9) 1.1762(7) 0.4017(6) 0.059(2) Uani 1 1 d .
H4 H 1.1131 1.2307 0.4364 0.070 Uiso 1 1 calc R
B4 B 0.7027(7) 0.6704(7) 0.2531(5) 0.0367(16) Uani 1 1 d .
I5 I 0.66713(5) 0.54156(4) 0.42809(3) 0.04633(15) Uani 1 1 d .
N5 N 0.5721(12) 0.0181(13) -0.1229(8) 0.108(4) Uani 1 1 d .
C5 C 1.2736(9) 1.2184(7) 0.3727(5) 0.054(2) Uani 1 1 d .
H5 H 1.3370 1.3013 0.3900 0.065 Uiso 1 1 calc R
B5 B 0.7939(7) 0.6321(7) 0.3392(4) 0.0322(15) Uani 1 1 d .
I6 I 1.05039(5) 0.48283(4) 0.36710(3) 0.04378(14) Uani 1 1 d .
C6 C 1.3158(9) 1.1443(7) 0.3189(5) 0.0499(19) Uani 1 1 d .
H6 H 1.4070 1.1760 0.2979 0.060 Uiso 1 1 calc R
B6 B 0.9510(8) 0.6027(7) 0.3091(4) 0.0318(14) Uani 1 1 d .
C7 C 1.2243(8) 1.0206(7) 0.2943(5) 0.0455(17) Uani 1 1 d .
H7 H 1.2530 0.9684 0.2567 0.055 Uiso 1 1 calc R
B7 B 0.9873(8) 0.7748(6) 0.2002(4) 0.0318(14) Uani 1 1 d .
H101 H 1.0522 0.8219 0.1544 0.038 Uiso 1 1 calc R
C8 C 0.7105(10) 0.2151(7) 0.4338(5) 0.057(2) Uani 1 1 d .
H8 H 0.7628 0.3008 0.4468 0.069 Uiso 1 1 calc R
B8 B 0.8313(8) 0.8089(7) 0.2295(5) 0.0366(16) Uani 1 1 d .
H102 H 0.7928 0.8789 0.2037 0.044 Uiso 1 1 calc R
C9 C 0.6298(10) 0.1578(7) 0.4904(5) 0.055(2) Uani 1 1 d .
H9 H 0.6316 0.2028 0.5420 0.066 Uiso 1 1 calc R
B9 B 0.8232(7) 0.7896(7) 0.3330(5) 0.0330(15) Uani 1 1 d .
H103 H 0.7789 0.8466 0.3747 0.040 Uiso 1 1 calc R
C10 C 0.6403(10) 0.0384(7) 0.3441(5) 0.054(2) Uani 1 1 d .
H10 H 0.6453 -0.0042 0.2930 0.065 Uiso 1 1 calc R
B10 B 0.9760(8) 0.7467(6) 0.3678(4) 0.0315(14) Uani 1 1 d .
H104 H 1.0328 0.7757 0.4330 0.038 Uiso 1 1 calc R
C11 C 0.5531(9) -0.0260(6) 0.3942(5) 0.052(2) Uani 1 1 d .
H11 H 0.4975 -0.1106 0.3772 0.062 Uiso 1 1 calc R
B11 B 1.0788(7) 0.7372(6) 0.2856(4) 0.0293(14) Uani 1 1 d .
H105 H 1.2034 0.7594 0.2968 0.035 Uiso 1 1 calc R
C12 C 0.5457(7) 0.0332(6) 0.4711(4) 0.0367(14) Uani 1 1 d .
C13 C 0.8390(11) 0.0144(8) 0.0489(6) 0.064(2) Uani 1 1 d .
H13 H 0.7587 -0.0432 0.0104 0.077 Uiso 1 1 calc R
C14 C 1.0532(11) 0.1800(11) 0.1588(6) 0.076(3) Uani 1 1 d .
H14 H 1.1317 0.2384 0.1978 0.092 Uiso 1 1 calc R
C15 C 1.0927(11) 0.1186(11) 0.0940(6) 0.080(3) Uani 1 1 d .
H15 H 1.1956 0.1356 0.0895 0.096 Uiso 1 1 calc R
C16 C 0.8057(11) 0.0764(9) 0.1158(7) 0.072(3) Uani 1 1 d .
H16 H 0.7041 0.0575 0.1240 0.087 Uiso 1 1 calc R
C17 C 0.9831(9) 0.0330(7) 0.0363(4) 0.0458(17) Uani 1 1 d .
C18 C 0.6081(11) 0.1096(12) -0.0849(7) 0.075(3) Uani 1 1 d .
C19 C 0.6500(18) 0.2228(12) -0.0361(7) 0.097(4) Uani 1 1 d .
H19B H 0.5973 0.2155 0.0112 0.06(2) Uiso 1 1 calc R
H19A H 0.6238 0.2798 -0.0677 0.17(7) Uiso 1 1 calc R
H19C H 0.7587 0.2534 -0.0173 0.10(4) Uiso 1 1 calc R

loop_
_atom_site_aniso_label
_atom_site_aniso_U_11
_atom_site_aniso_U_22
_atom_site_aniso_U_33
_atom_site_aniso_U_23
_atom_site_aniso_U_13
_atom_site_aniso_U_12
I1 0.0322(2) 0.0358(3) 0.0464(3) -0.00264(19) 0.00652(19) -0.00130(18)
Ag1 0.0744(4) 0.0404(3) 0.0480(4) 0.0081(3) 0.0274(3) 0.0149(3)
N1 0.046(3) 0.040(3) 0.051(4) 0.014(3) 0.013(3) 0.010(3)
C1 0.025(3) 0.029(3) 0.027(3) 0.004(2) 0.002(2) 0.001(2)
B1 0.026(3) 0.035(4) 0.028(3) -0.003(3) 0.003(3) -0.001(3)
I2 0.0316(2) 0.0542(3) 0.0391(3) -0.0064(2) 0.00774(18) 0.00969(19)
C2 0.028(3) 0.034(3) 0.034(3) 0.006(3) 0.001(3) 0.003(2)
B2 0.032(3) 0.035(4) 0.026(3) 0.005(3) 0.006(3) 0.009(3)
I3 0.0439(3) 0.0651(3) 0.0333(3) 0.0015(2) -0.0087(2) 0.0113(2)
N3 0.068(4) 0.045(3) 0.037(3) 0.009(3) 0.018(3) 0.026(3)
C3 0.040(4) 0.045(4) 0.041(4) -0.003(3) 0.011(3) -0.003(3)
B3 0.023(3) 0.042(4) 0.034(4) 0.002(3) -0.001(3) 0.004(3)
I4 0.0232(2) 0.0614(3) 0.0647(4) -0.0006(3) 0.0025(2) 0.0121(2)
C4 0.052(5) 0.038(4) 0.064(5) -0.010(4) 0.010(4) -0.006(3)
B4 0.018(3) 0.051(4) 0.036(4) 0.004(3) 0.003(3) 0.006(3)
I5 0.0403(3) 0.0476(3) 0.0386(3) 0.0060(2) 0.0160(2) -0.0034(2)
N5 0.072(6) 0.127(9) 0.103(9) -0.006(8) 0.018(6) 0.015(6)
C5 0.055(5) 0.037(4) 0.054(5) 0.005(3) 0.004(4) -0.003(3)
B5 0.026(3) 0.039(4) 0.029(3) 0.008(3) 0.011(3) 0.004(3)
I6 0.0429(3) 0.0408(3) 0.0471(3) 0.0123(2) 0.0015(2) 0.0142(2)
C6 0.045(4) 0.039(4) 0.059(5) 0.018(4) 0.017(4) 0.001(3)
B6 0.029(3) 0.037(4) 0.027(3) 0.007(3) 0.006(3) 0.007(3)
C7 0.043(4) 0.040(4) 0.045(4) 0.008(3) 0.016(3) 0.002(3)
B7 0.026(3) 0.034(4) 0.031(4) 0.002(3) 0.002(3) 0.005(3)
C8 0.085(6) 0.031(4) 0.037(4) -0.005(3) 0.010(4) 0.000(4)
B8 0.025(3) 0.043(4) 0.039(4) 0.007(3) -0.001(3) 0.010(3)
C9 0.071(5) 0.039(4) 0.036(4) -0.003(3) 0.006(4) -0.001(4)
B9 0.025(3) 0.034(4) 0.036(4) 0.006(3) 0.004(3) 0.005(3)
C10 0.075(5) 0.033(4) 0.058(5) 0.006(3) 0.036(4) 0.017(4)
B10 0.029(3) 0.031(3) 0.030(4) 0.004(3) 0.007(3) 0.004(3)
C11 0.066(5) 0.029(3) 0.061(5) 0.002(3) 0.031(4) 0.013(3)
B11 0.026(3) 0.039(4) 0.021(3) 0.003(3) 0.000(2) 0.011(3)
C12 0.029(3) 0.033(3) 0.043(4) 0.008(3) 0.005(3) 0.005(3)
C13 0.067(6) 0.058(5) 0.056(5) -0.014(4) 0.012(4) 0.016(4)
C14 0.059(5) 0.099(7) 0.062(6) -0.026(5) -0.006(5) 0.034(5)
C15 0.053(5) 0.125(9) 0.053(6) -0.019(6) 0.009(4) 0.032(6)
C16 0.062(6) 0.069(6) 0.087(7) -0.004(5) 0.031(5) 0.024(5)
C17 0.065(5) 0.043(4) 0.036(4) 0.008(3) 0.009(3) 0.026(4)
C18 0.058(6) 0.095(8) 0.056(6) 0.000(6) 0.010(5) 0.011(5)
C19 0.120(12) 0.110(10) 0.053(6) 0.009(6) 0.007(7) 0.034(8)

loop_
_atom_type_symbol
_atom_type_description
_atom_type_scat_dispersion_real
_atom_type_scat_dispersion_imag
_atom_type_scat_source
C C 0.0033 0.0016 'International Tables Vol C Tables 4.2.6.8 and 6.1.1.4'
H H 0.0000 0.0000 'International Tables Vol C Tables 4.2.6.8 and 6.1.1.4'
B B 0.0013 0.0007 'International Tables Vol C Tables 4.2.6.8 and 6.1.1.4'
N N 0.0061 0.0033 'International Tables Vol C Tables 4.2.6.8 and 6.1.1.4'
Ag Ag -0.8971 1.1015 'International Tables Vol C Tables 4.2.6.8 and 6.1.1.4'
I I -0.4742 1.8119 'International Tables Vol C Tables 4.2.6.8 and 6.1.1.4'

loop_
_geom_angle_atom_site_label_1
_geom_angle_atom_site_label_2
_geom_angle_atom_site_label_3
_geom_angle
_geom_angle_site_symmetry_3
B1 I1 Ag1 95.6(2) .
N3 Ag1 N1 119.5(2) .
N3 Ag1 I6 121.46(18) .
N1 Ag1 I6 105.65(17) .
N3 Ag1 I1 106.19(17) .
N1 Ag1 I1 103.00(16) .
I6 Ag1 I1 97.09(2) .
C8 N1 C10 117.4(7) .
C8 N1 Ag1 120.1(5) .
C10 N1 Ag1 122.4(5) .
C2 C1 B10 118.2(5) .
C2 C1 B8 119.3(5) .
B10 C1 B8 113.0(5) .
C2 C1 B11 117.9(5) .
B10 C1 B11 62.7(4) .
B8 C1 B11 113.1(5) .
C2 C1 B7 119.0(5) .
B10 C1 B7 113.1(5) .
B8 C1 B7 61.9(4) .
B11 C1 B7 61.9(4) .
C2 C1 B9 119.2(5) .
B10 C1 B9 61.7(4) .
B8 C1 B9 62.1(4) .
B11 C1 B9 113.2(5) .
B7 C1 B9 112.7(5) .
B4 B1 B5 60.8(4) .
B4 B1 B6 107.4(5) .
B5 B1 B6 59.2(4) .
B4 B1 B3 59.9(4) .
B5 B1 B3 107.8(5) .
B6 B1 B3 106.1(5) .
B4 B1 B2 107.8(5) .
B5 B1 B2 107.5(5) .
B6 B1 B2 59.3(4) .
B3 B1 B2 59.4(4) .
B4 B1 I1 121.0(4) .
B5 B1 I1 122.1(4) .
B6 B1 I1 123.7(5) .
B3 B1 I1 121.7(4) .
B2 B1 I1 122.1(4) .
C3 C2 C7 120.0(6) .
C3 C2 C1 121.1(6) .
C7 C2 C1 118.9(6) .
B7 B2 B6 107.1(5) .
B7 B2 B11 60.0(4) .
B6 B2 B11 59.6(4) .
B7 B2 B3 59.1(4) .
B6 B2 B3 107.0(5) .
B11 B2 B3 107.1(5) .
B7 B2 B1 107.5(5) .
B6 B2 B1 59.7(4) .
B11 B2 B1 107.7(5) .
B3 B2 B1 60.1(4) .
B7 B2 I2 122.8(4) .
B6 B2 I2 122.0(4) .
B11 B2 I2 122.3(4) .
B3 B2 I2 122.5(4) .
B1 B2 I2 121.2(4) .
C14 N3 C16 117.4(7) .
C14 N3 Ag1 124.9(6) .
C16 N3 Ag1 117.7(5) .
C2 C3 C4 119.0(7) .
B7 B3 B8 60.6(4) .
B7 B3 B4 109.3(5) .
B8 B3 B4 61.5(4) .
B7 B3 B2 59.7(4) .
B8 B3 B2 108.5(5) .
B4 B3 B2 107.7(5) .
B7 B3 B1 108.3(5) .
B8 B3 B1 108.3(5) .
B4 B3 B1 58.6(4) .
B2 B3 B1 60.5(4) .
B7 B3 I3 119.7(5) .
B8 B3 I3 121.2(5) .
B4 B3 I3 123.2(4) .
B2 B3 I3 120.5(4) .
B1 B3 I3 122.7(4) .
C5 C4 C3 120.7(8) .
B1 B4 B3 61.5(4) .
B1 B4 B5 60.4(4) .
B3 B4 B5 108.7(5) .
B1 B4 B9 108.8(5) .
B3 B4 B9 106.8(5) .
B5 B4 B9 60.4(4) .
B1 B4 B8 108.6(5) .
B3 B4 B8 58.9(4) .
B5 B4 B8 107.7(5) .
B9 B4 B8 59.2(4) .
B1 B4 I4 123.6(4) .
B3 B4 I4 123.0(5) .
B5 B4 I4 121.9(4) .
B9 B4 I4 119.3(4) .
B8 B4 I4 120.1(5) .
C4 C5 C6 121.0(7) .
B6 B5 B1 60.6(4) .
B6 B5 B4 107.0(5) .
B1 B5 B4 58.9(4) .
B6 B5 B10 60.3(4) .
B1 B5 B10 108.7(5) .
B4 B5 B10 107.2(5) .
B6 B5 B9 106.9(5) .
B1 B5 B9 107.3(5) .
B4 B5 B9 60.1(4) .
B10 B5 B9 58.9(4) .
B6 B5 I5 123.5(5) .
B1 B5 I5 121.8(4) .
B4 B5 I5 121.2(4) .
B10 B5 I5 122.4(4) .
B9 B5 I5 121.3(4) .
B6 I6 Ag1 95.52(19) .
C5 C6 C7 120.0(7) .
B5 B6 B11 109.6(5) .
B5 B6 B2 109.6(5) .
B11 B6 B2 60.2(4) .
B5 B6 B10 60.5(4) .
B11 B6 B10 60.4(4) .
B2 B6 B10 108.7(5) .
B5 B6 B1 60.1(4) .
B11 B6 B1 109.3(5) .
B2 B6 B1 61.0(4) .
B10 B6 B1 108.5(5) .
B5 B6 I6 122.6(4) .
B11 B6 I6 116.3(4) .
B2 B6 I6 122.1(4) .
B10 B6 I6 117.3(4) .
B1 B6 I6 126.6(5) .
C2 C7 C6 119.1(7) .
C1 B7 B3 105.6(5) .
C1 B7 B2 106.2(5) .
B3 B7 B2 61.2(4) .
C1 B7 B11 59.0(4) .
B3 B7 B11 109.1(5) .
B2 B7 B11 60.5(4) .
C1 B7 B8 58.8(4) .
B3 B7 B8 59.9(4) .
B2 B7 B8 109.1(5) .
B11 B7 B8 108.2(5) .
N1 C8 C9 123.5(7) .
C1 B8 B3 105.6(5) .
C1 B8 B7 59.3(4) .
B3 B8 B7 59.5(4) .
C1 B8 B9 59.2(4) .
B3 B8 B9 108.2(5) .
B7 B8 B9 108.1(5) .
C1 B8 B4 105.3(5) .
B3 B8 B4 59.7(4) .
B7 B8 B4 107.0(5) .
B9 B8 B4 60.1(4) .
C8 C9 C12 119.4(7) .
C1 B9 B10 58.8(4) .
C1 B9 B8 58.7(4) .
B10 B9 B8 107.8(5) .
C1 B9 B4 105.4(5) .
B10 B9 B4 107.7(5) .
B8 B9 B4 60.7(4) .
C1 B9 B5 105.3(5) .
B10 B9 B5 60.1(4) .
B8 B9 B5 108.2(5) .
B4 B9 B5 59.5(4) .
N1 C10 C11 123.8(7) .
C1 B10 B9 59.5(4) .
C1 B10 B6 104.8(5) .
B9 B10 B6 107.6(5) .
C1 B10 B5 106.5(5) .
B9 B10 B5 61.0(4) .
B6 B10 B5 59.2(4) .
C1 B10 B11 58.9(4) .
B9 B10 B11 108.3(5) .
B6 B10 B11 59.4(4) .
B5 B10 B11 107.7(5) .
C10 C11 C12 119.8(7) .
C1 B11 B6 104.9(5) .
C1 B11 B7 59.2(4) .
B6 B11 B7 107.1(5) .
C1 B11 B2 105.6(5) .
B6 B11 B2 60.1(4) .
B7 B11 B2 59.5(4) .
C1 B11 B10 58.4(4) .
B6 B11 B10 60.1(4) .
B7 B11 B10 107.5(5) .
B2 B11 B10 108.4(5) .
C9 C12 C11 116.0(7) .
C9 C12 C12 121.9(8) 2_656
C11 C12 C12 122.1(7) 2_656
C17 C13 C16 122.3(8) .
N3 C14 C15 124.1(9) .
C17 C15 C14 120.0(9) .
N3 C16 C13 120.7(8) .
C13 C17 C15 115.4(7) .
C13 C17 C17 121.7(9) 2_755
C15 C17 C17 123.0(10) 2_755
N5 C18 C19 178.5(14) .

loop_
_geom_bond_atom_site_label_1
_geom_bond_atom_site_label_2
_geom_bond_distance
_geom_bond_site_symmetry_2
I1 B1 2.171(7) .
I1 Ag1 2.9214(9) .
Ag1 N3 2.242(6) .
Ag1 N1 2.274(6) .
Ag1 I6 2.8170(8) .
N1 C8 1.321(10) .
N1 C10 1.326(9) .
C1 C2 1.508(8) .
C1 B10 1.712(9) .
C1 B8 1.716(9) .
C1 B11 1.720(9) .
C1 B7 1.724(9) .
C1 B9 1.725(9) .
B1 B4 1.748(11) .
B1 B5 1.775(10) .
B1 B6 1.784(10) .
B1 B3 1.799(11) .
B1 B2 1.808(10) .
I2 B2 2.160(7) .
C2 C3 1.376(9) .
C2 C7 1.391(9) .
B2 B7 1.761(10) .
B2 B6 1.777(10) .
B2 B11 1.779(10) .
B2 B3 1.788(10) .
I3 B3 2.173(7) .
N3 C14 1.300(11) .
N3 C16 1.344(12) .
C3 C4 1.411(10) .
B3 B7 1.750(9) .
B3 B8 1.757(11) .
B3 B4 1.772(10) .
I4 B4 2.170(7) .
C4 C5 1.343(11) .
B4 B5 1.782(11) .
B4 B9 1.792(10) .
B4 B8 1.804(11) .
I5 B5 2.174(7) .
N5 C18 1.106(14) .
C5 C6 1.361(11) .
B5 B6 1.759(10) .
B5 B10 1.783(9) .
B5 B9 1.799(10) .
I6 B6 2.203(7) .
C6 C7 1.409(10) .
B6 B11 1.768(10) .
B6 B10 1.780(10) .
B7 B11 1.770(10) .
B7 B8 1.770(10) .
C8 C9 1.384(11) .
B8 B9 1.776(11) .
C9 C12 1.396(9) .
B9 B10 1.762(10) .
C10 C11 1.362(11) .
B10 B11 1.785(10) .
C11 C12 1.405(10) .
C12 C12 1.488(13) 2_656
C13 C17 1.365(12) .
C13 C16 1.384(12) .
C14 C15 1.383(12) .
C15 C17 1.373(12) .
C17 C17 1.482(14) 2_755
C18 C19 1.382(17) .
